data_4347993
loop_
_publ_author_name
'Dolgopolova, Ekaterina A.'
'Rice, Allison M.'
'Smith, Mark D.'
'Shustova, Natalia B.'

_publ_section_title
;
 Photophysics, Dynamics, and Energy Transfer in Rigid Mimics of GFP-based
 Systems.
;
_journal_issue 15
_journal_name_full 'Inorganic chemistry'
_journal_page_first 7257
_journal_page_last 7264
_journal_paper_doi 10.1021/acs.inorgchem.6b00835
_journal_volume 55
_journal_year 2016
_chemical_formula_moiety 'C12 H11 Cl N2 O2'
_chemical_formula_sum 'C12 H11 Cl N2 O2'
_chemical_formula_weight 250.68
_space_group_crystal_system triclinic
_space_group_IT_number 2
_space_group_name_Hall '-P 1'
_space_group_name_H-M_alt 'P -1'
_atom_sites_solution_hydrogens mixed
_audit_creation_date 2016-02-03
_audit_creation_method
;
Olex2 1.2
(compiled 2015.09.30 svn.r3233 for OlexSys, GUI svn.r5103)
;
_cell_angle_alpha 92.1523(13)
_cell_angle_beta 96.7115(12)
_cell_angle_gamma 98.5268(12)
_cell_formula_units_Z 2
_cell_length_a 6.8751(2)
_cell_length_b 8.0439(2)
_cell_length_c 10.0589(3)
_cell_measurement_reflns_used 9051
_cell_measurement_temperature 100(2)
_cell_measurement_theta_max 29.93
_cell_measurement_theta_min 2.56
_cell_volume 545.51(3)
_computing_cell_refinement 'SAINT v8.34A (Bruker, 2013)'
_computing_data_collection 'Bruker APEXII v2014.9-0 (Bruker, 2014)'
_computing_data_reduction 'SAINT v8.34A (Bruker, 2013)'
_computing_molecular_graphics 'Olex2 (Dolomanov et al., 2009)'
_computing_publication_material 'Olex2 (Dolomanov et al., 2009)'
_computing_structure_refinement 'XL (Sheldrick, 2008)'
_computing_structure_solution 'ShelXT (Sheldrick, 2015)'
_diffrn_ambient_temperature 100(2)
_diffrn_detector 'Bruker PHOTON-100 area detector'
_diffrn_detector_area_resol_mean 10.4
_diffrn_detector_type 'CMOS area detector'
_diffrn_measured_fraction_theta_full 1.000
_diffrn_measured_fraction_theta_max 1.000
_diffrn_measurement_device 'three-circle diffractometer'
_diffrn_measurement_device_type 'Bruker D8 Quest'
_diffrn_measurement_method '\w and \f scans'
_diffrn_radiation_monochromator 'mirror optics'
_diffrn_radiation_probe x-ray
_diffrn_radiation_type MoK\a
_diffrn_radiation_wavelength 0.71073
_diffrn_reflns_av_R_equivalents 0.0500
_diffrn_reflns_av_unetI/netI 0.0268
_diffrn_reflns_Laue_measured_fraction_full 1.000
_diffrn_reflns_Laue_measured_fraction_max 1.000
_diffrn_reflns_limit_h_max 9
_diffrn_reflns_limit_h_min -9
_diffrn_reflns_limit_k_max 11
_diffrn_reflns_limit_k_min -11
_diffrn_reflns_limit_l_max 14
_diffrn_reflns_limit_l_min -14
_diffrn_reflns_number 29542
_diffrn_reflns_point_group_measured_fraction_full 1.000
_diffrn_reflns_point_group_measured_fraction_max 1.000
_diffrn_reflns_theta_full 30.038
_diffrn_reflns_theta_max 30.038
_diffrn_reflns_theta_min 2.564
_diffrn_source 'microfocus sealed X-ray tube'
_diffrn_source_type 'Incoatec I\ms'
_exptl_absorpt_coefficient_mu 0.340
_exptl_absorpt_correction_T_max 0.2118
_exptl_absorpt_correction_T_min 0.1779
_exptl_absorpt_correction_type multi-scan
_exptl_absorpt_process_details
;
SADABS-2014/4 (Bruker,2014/4) was used for absorption correction.
wR2(int) was 0.0940 before and 0.0534 after correction.
The Ratio of minimum to maximum transmission is 0.8399.
The \l/2 correction factor is 0.00150.
;
_exptl_crystal_colour yellow
_exptl_crystal_colour_primary yellow
_exptl_crystal_density_diffrn 1.526
_exptl_crystal_description plate
_exptl_crystal_F_000 260
_exptl_crystal_size_max 0.22
_exptl_crystal_size_mid 0.16
_exptl_crystal_size_min 0.08
_refine_diff_density_max 0.478
_refine_diff_density_min -0.364
_refine_diff_density_rms 0.056
_refine_ls_extinction_coef 0.012(3)
_refine_ls_extinction_expression Fc^*^=kFc[1+0.001xFc^2^\l^3^/sin(2\q)]^-1/4^
_refine_ls_extinction_method 'SHELXL-2014/7 (Sheldrick 2014'
_refine_ls_goodness_of_fit_ref 1.038
_refine_ls_hydrogen_treatment mixed
_refine_ls_matrix_type full
_refine_ls_number_parameters 177
_refine_ls_number_reflns 3195
_refine_ls_number_restraints 0
_refine_ls_restrained_S_all 1.038
_refine_ls_R_factor_all 0.0426
_refine_ls_R_factor_gt 0.0316
_refine_ls_shift/su_max 0.000
_refine_ls_shift/su_mean 0.000
_refine_ls_structure_factor_coef Fsqd
_refine_ls_weighting_details 'w=1/[\s^2^(Fo^2^)+(0.0434P)^2^+0.1645P] where P=(Fo^2^+2Fc^2^)/3'
_refine_ls_weighting_scheme calc
_refine_ls_wR_factor_gt 0.0781
_refine_ls_wR_factor_ref 0.0823
_reflns_Friedel_coverage 0.000
_reflns_number_gt 2684
_reflns_number_total 3195
_reflns_threshold_expression 'I > 2\s(I)'
_cod_data_source_file ic6b00835_si_005.cif
_cod_data_source_block ead2ohcl_2m
_cod_database_code 4347993
_shelx_space_group_comment
;
The symmetry employed for this shelxl refinement is uniquely defined
by the following loop, which should always be used as a source of
symmetry information in preference to the above space-group names.
They are only intended as comments.
;
_shelx_estimated_absorpt_t_max 0.973
_shelx_estimated_absorpt_t_min 0.929
_olex2_refinement_description
;
1. Fixed Uiso
 At 1.5 times of:
  All C(H,H,H) groups
2.a Idealised Me refined as rotating group:
 C4(H4A,H4B,H4C), C5(H5A,H5B,H5C)
;
_shelx_shelxl_version_number 2014/7
_olex2_submission_special_instructions 'No special instructions were received'

loop_
_space_group_symop_operation_xyz
'x, y, z'
'-x, -y, -z'

loop_
_atom_site_label
_atom_site_type_symbol
_atom_site_fract_x
_atom_site_fract_y
_atom_site_fract_z
_atom_site_U_iso_or_equiv
_atom_site_adp_type
_atom_site_occupancy
_atom_site_site_symmetry_order
_atom_site_calc_flag
_atom_site_refinement_flags_posn
Cl1 Cl 1.06757(4) -0.02125(3) 0.79342(3) 0.01491(9) Uani 1 1 d .
O1 O 0.58343(12) 0.26153(11) 0.13528(8) 0.01545(18) Uani 1 1 d .
O2 O 0.36234(13) 0.30070(11) 0.65432(9) 0.01739(19) Uani 1 1 d .
H2 H 0.331(3) 0.327(2) 0.570(2) 0.042(5) Uiso 1 1 d .
N1 N 0.29813(14) 0.36739(12) 0.17666(9) 0.01260(19) Uani 1 1 d .
N2 N 0.30836(14) 0.34875(12) 0.39890(9) 0.01238(19) Uani 1 1 d .
C1 C 0.46999(16) 0.29932(14) 0.21188(11) 0.0120(2) Uani 1 1 d .
C2 C 0.47356(16) 0.28556(13) 0.35873(11) 0.0114(2) Uani 1 1 d .
C3 C 0.21040(16) 0.39394(14) 0.29094(11) 0.0120(2) Uani 1 1 d .
C4 C 0.02395(17) 0.46679(14) 0.28516(12) 0.0147(2) Uani 1 1 d .
H4A H 0.0437 0.5779 0.2477 0.022 Uiso 1 1 calc GR
H4B H -0.0134 0.4781 0.3758 0.022 Uiso 1 1 calc GR
H4C H -0.0817 0.3926 0.2282 0.022 Uiso 1 1 calc GR
C5 C 0.22289(19) 0.39834(16) 0.03993(11) 0.0178(2) Uani 1 1 d .
H5A H 0.3095 0.3606 -0.0220 0.027 Uiso 1 1 calc GR
H5B H 0.2199 0.5191 0.0323 0.027 Uiso 1 1 calc GR
H5C H 0.0885 0.3362 0.0173 0.027 Uiso 1 1 calc GR
C6 C 0.61358(16) 0.21726(14) 0.43378(11) 0.0116(2) Uani 1 1 d .
H6 H 0.714(2) 0.1800(18) 0.3845(15) 0.016(4) Uiso 1 1 d .
C7 C 0.64321(16) 0.18583(14) 0.57590(11) 0.0109(2) Uani 1 1 d .
C8 C 0.52312(17) 0.22356(14) 0.67500(11) 0.0125(2) Uani 1 1 d .
C9 C 0.57268(18) 0.18078(15) 0.80740(11) 0.0150(2) Uani 1 1 d .
H9 H 0.489(2) 0.2080(18) 0.8718(15) 0.016(4) Uiso 1 1 d .
C10 C 0.73739(18) 0.10527(14) 0.84432(11) 0.0142(2) Uani 1 1 d .
H10 H 0.768(2) 0.0783(19) 0.9351(16) 0.018(4) Uiso 1 1 d .
C11 C 0.85681(16) 0.07069(14) 0.74756(11) 0.0127(2) Uani 1 1 d .
C12 C 0.81076(17) 0.10928(14) 0.61644(11) 0.0118(2) Uani 1 1 d .
H12 H 0.894(2) 0.0819(19) 0.5504(15) 0.017(4) Uiso 1 1 d .

loop_
_atom_site_aniso_label
_atom_site_aniso_U_11
_atom_site_aniso_U_22
_atom_site_aniso_U_33
_atom_site_aniso_U_23
_atom_site_aniso_U_13
_atom_site_aniso_U_12
Cl1 0.01405(14) 0.01661(14) 0.01443(14) 0.00291(10) -0.00211(9) 0.00607(10)
O1 0.0145(4) 0.0210(4) 0.0121(4) 0.0017(3) 0.0028(3) 0.0055(3)
O2 0.0167(4) 0.0263(5) 0.0127(4) 0.0055(3) 0.0038(3) 0.0121(3)
N1 0.0121(4) 0.0155(4) 0.0103(4) 0.0022(3) -0.0008(3) 0.0039(4)
N2 0.0116(4) 0.0138(4) 0.0121(4) 0.0016(3) 0.0009(3) 0.0032(3)
C1 0.0117(5) 0.0121(5) 0.0116(5) 0.0025(4) -0.0006(4) 0.0014(4)
C2 0.0114(5) 0.0120(5) 0.0106(5) 0.0011(4) 0.0011(4) 0.0015(4)
C3 0.0116(5) 0.0115(5) 0.0126(5) 0.0011(4) 0.0007(4) 0.0008(4)
C4 0.0126(5) 0.0158(5) 0.0163(5) 0.0014(4) 0.0002(4) 0.0050(4)
C5 0.0200(6) 0.0242(6) 0.0100(5) 0.0028(4) -0.0022(4) 0.0091(5)
C6 0.0117(5) 0.0121(5) 0.0112(5) 0.0012(4) 0.0017(4) 0.0021(4)
C7 0.0117(5) 0.0104(5) 0.0103(5) 0.0021(4) 0.0001(4) 0.0014(4)
C8 0.0125(5) 0.0126(5) 0.0128(5) 0.0011(4) 0.0011(4) 0.0030(4)
C9 0.0170(6) 0.0180(6) 0.0110(5) 0.0019(4) 0.0031(4) 0.0045(4)
C10 0.0161(5) 0.0152(5) 0.0107(5) 0.0024(4) -0.0003(4) 0.0020(4)
C11 0.0126(5) 0.0111(5) 0.0139(5) 0.0019(4) -0.0020(4) 0.0026(4)
C12 0.0128(5) 0.0116(5) 0.0113(5) 0.0008(4) 0.0011(4) 0.0026(4)

loop_
_atom_type_symbol
_atom_type_description
_atom_type_scat_dispersion_real
_atom_type_scat_dispersion_imag
_atom_type_scat_source
C C 0.0033 0.0016 'International Tables Vol C Tables 4.2.6.8 and 6.1.1.4'
H H 0.0000 0.0000 'International Tables Vol C Tables 4.2.6.8 and 6.1.1.4'
Cl Cl 0.1484 0.1585 'International Tables Vol C Tables 4.2.6.8 and 6.1.1.4'
N N 0.0061 0.0033 'International Tables Vol C Tables 4.2.6.8 and 6.1.1.4'
O O 0.0106 0.0060 'International Tables Vol C Tables 4.2.6.8 and 6.1.1.4'

loop_
_geom_angle_atom_site_label_1
_geom_angle_atom_site_label_2
_geom_angle_atom_site_label_3
_geom_angle
C8 O2 H2 115.0(12)
C1 N1 C5 124.34(10)
C3 N1 C1 108.88(9)
C3 N1 C5 126.75(9)
C3 N2 C2 106.69(9)
O1 C1 N1 125.91(10)
O1 C1 C2 131.15(10)
N1 C1 C2 102.94(9)
N2 C2 C1 108.48(9)
C6 C2 N2 128.69(10)
C6 C2 C1 122.80(10)
N1 C3 C4 121.38(10)
N2 C3 N1 113.00(10)
N2 C3 C4 125.62(10)
C3 C4 H4A 109.5
C3 C4 H4B 109.5
C3 C4 H4C 109.5
H4A C4 H4B 109.5
H4A C4 H4C 109.5
H4B C4 H4C 109.5
N1 C5 H5A 109.5
N1 C5 H5B 109.5
N1 C5 H5C 109.5
H5A C5 H5B 109.5
H5A C5 H5C 109.5
H5B C5 H5C 109.5
C2 C6 H6 114.7(9)
C2 C6 C7 132.42(11)
C7 C6 H6 112.9(9)
C8 C7 C6 127.13(10)
C12 C7 C6 115.02(10)
C12 C7 C8 117.86(10)
O2 C8 C7 125.48(10)
O2 C8 C9 115.34(10)
C9 C8 C7 119.18(10)
C8 C9 H9 117.0(9)
C10 C9 C8 121.77(11)
C10 C9 H9 121.2(9)
C9 C10 H10 119.8(9)
C9 C10 C11 119.02(10)
C11 C10 H10 121.1(9)
C10 C11 Cl1 119.49(9)
C12 C11 Cl1 119.93(9)
C12 C11 C10 120.58(10)
C7 C12 H12 119.1(9)
C11 C12 C7 121.57(10)
C11 C12 H12 119.3(9)

loop_
_geom_bond_atom_site_label_1
_geom_bond_atom_site_label_2
_geom_bond_distance
Cl1 C11 1.7454(11)
O1 C1 1.2197(14)
O2 H2 0.89(2)
O2 C8 1.3452(13)
N1 C1 1.3892(14)
N1 C3 1.3830(14)
N1 C5 1.4556(14)
N2 C2 1.4052(14)
N2 C3 1.3024(14)
C1 C2 1.4830(15)
C2 C6 1.3478(15)
C3 C4 1.4825(15)
C4 H4A 0.9800
C4 H4B 0.9800
C4 H4C 0.9800
C5 H5A 0.9800
C5 H5B 0.9800
C5 H5C 0.9800
C6 H6 0.971(15)
C6 C7 1.4572(15)
C7 C8 1.4182(16)
C7 C12 1.4113(15)
C8 C9 1.4041(16)
C9 H9 0.958(15)
C9 C10 1.3827(16)
C10 H10 0.953(16)
C10 C11 1.3903(16)
C11 C12 1.3779(15)
C12 H12 0.964(15)

loop_
_geom_hbond_atom_site_label_D
_geom_hbond_atom_site_label_H
_geom_hbond_atom_site_label_A
_geom_hbond_distance_DH
_geom_hbond_distance_HA
_geom_hbond_distance_DA
_geom_hbond_angle_DHA
O2 H2 N2 0.89(2) 1.73(2) 2.6043(13) 167.0(18)

loop_
_geom_torsion_atom_site_label_1
_geom_torsion_atom_site_label_2
_geom_torsion_atom_site_label_3
_geom_torsion_atom_site_label_4
_geom_torsion
Cl1 C11 C12 C7 -179.10(9)
O1 C1 C2 N2 179.37(12)
O1 C1 C2 C6 -2.52(19)
O2 C8 C9 C10 -178.14(10)
N1 C1 C2 N2 -1.18(11)
N1 C1 C2 C6 176.92(10)
N2 C2 C6 C7 0.0(2)
C1 N1 C3 N2 -0.31(13)
C1 N1 C3 C4 179.69(10)
C1 C2 C6 C7 -177.72(11)
C2 N2 C3 N1 -0.48(13)
C2 N2 C3 C4 179.53(10)
C2 C6 C7 C8 -0.4(2)
C2 C6 C7 C12 179.56(12)
C3 N1 C1 O1 -179.62(11)
C3 N1 C1 C2 0.89(12)
C3 N2 C2 C1 1.03(12)
C3 N2 C2 C6 -176.92(11)
C5 N1 C1 O1 2.45(18)
C5 N1 C1 C2 -177.04(10)
C5 N1 C3 N2 177.56(11)
C5 N1 C3 C4 -2.45(17)
C6 C7 C8 O2 -2.17(19)
C6 C7 C8 C9 178.70(11)
C6 C7 C12 C11 -179.47(10)
C7 C8 C9 C10 1.07(18)
C8 C7 C12 C11 0.48(16)
C8 C9 C10 C11 -0.08(18)
C9 C10 C11 Cl1 178.89(9)
C9 C10 C11 C12 -0.72(17)
C10 C11 C12 C7 0.51(17)
C12 C7 C8 O2 177.88(10)
C12 C7 C8 C9 -1.24(16)
